data_4074622
loop_
_publ_author_name
'Ilg, Kerstin'
'Paneque, Margarita'
'Poveda, Manuel L.'
'Rend\'on, Nuria'
'Santos, Laura L.'
'Carmona, Ernesto'
'Mereiter, Kurt'

_publ_section_title
;
 Vinylidene Compounds from the Reactions of Me3SiC&#x22EE;CSiMe3with
 TpMe2Ir Precursors. Protonation to Alkylidene and Iridabenzene Structures
;
_journal_issue 9
_journal_name_full Organometallics
_journal_page_first 2230
_journal_paper_doi 10.1021/om050634k
_journal_volume 25
_journal_year 2006
_chemical_formula_moiety 'C23 H34 B Ir N6, 0.5(C4 H10 O)'
_chemical_formula_sum 'C25 H39 B Ir N6 O0.5'
_chemical_formula_weight 634.63
_chemical_name_common 'compound 6 x 1/2Et~2~O'
_chemical_name_systematic
; 
(Tp^Me2^)IrH(CHC(Me)C(Me)CHC(Me)).1/2Et~2~O
;
_space_group_IT_number 15
_symmetry_cell_setting monoclinic
_symmetry_space_group_name_Hall '-C 2yc'
_symmetry_space_group_name_H-M 'C 1 2/c 1'
_atom_sites_solution_hydrogens geom
_atom_sites_solution_primary direct
_atom_sites_solution_secondary difmap
_audit_creation_method SHELXL-97
_cell_angle_alpha 90.00
_cell_angle_beta 129.232(1)
_cell_angle_gamma 90.00
_cell_formula_units_Z 8
_cell_length_a 35.009(2)
_cell_length_b 7.9680(5)
_cell_length_c 25.7960(17)
_cell_measurement_reflns_used 7279
_cell_measurement_temperature 100(2)
_cell_measurement_theta_max 29.95
_cell_measurement_theta_min 2.66
_cell_volume 5573.8(6)
_computing_cell_refinement 'Bruker SAINT'
_computing_data_collection 'Bruker SMART'
_computing_data_reduction 'Bruker SAINT, SADABS, XPREP'
_computing_molecular_graphics 'Bruker SHELXTL'
_computing_publication_material 'Bruker SHELXTL'
_computing_structure_refinement 'SHELXL-97 (Sheldrick, 1997)'
_computing_structure_solution 'SHELXS-97 (Sheldrick, 1997)'
_diffrn_ambient_temperature 100(2)
_diffrn_measured_fraction_theta_full 0.984
_diffrn_measured_fraction_theta_max 0.984
_diffrn_measurement_device_type 'CCD area detector'
_diffrn_measurement_method 'phi and omega scans'
_diffrn_radiation_monochromator graphite
_diffrn_radiation_source 'fine-focus sealed tube'
_diffrn_radiation_type MoK\a
_diffrn_radiation_wavelength 0.71073
_diffrn_reflns_av_R_equivalents 0.0369
_diffrn_reflns_av_sigmaI/netI 0.0311
_diffrn_reflns_limit_h_max 49
_diffrn_reflns_limit_h_min -49
_diffrn_reflns_limit_k_max 11
_diffrn_reflns_limit_k_min -11
_diffrn_reflns_limit_l_max 36
_diffrn_reflns_limit_l_min -36
_diffrn_reflns_number 41322
_diffrn_reflns_theta_full 30.03
_diffrn_reflns_theta_max 30.03
_diffrn_reflns_theta_min 2.33
_diffrn_standards_decay_% 0
_exptl_absorpt_coefficient_mu 4.816
_exptl_absorpt_correction_T_max 0.71
_exptl_absorpt_correction_T_min 0.44
_exptl_absorpt_correction_type multi-scan
_exptl_absorpt_process_details 'program SADABS'
_exptl_crystal_colour green
_exptl_crystal_density_diffrn 1.513
_exptl_crystal_density_method 'not measured'
_exptl_crystal_description prism
_exptl_crystal_F_000 2536
_exptl_crystal_size_max 0.42
_exptl_crystal_size_mid 0.15
_exptl_crystal_size_min 0.07
_refine_diff_density_max 1.366
_refine_diff_density_min -2.009
_refine_diff_density_rms 0.128
_refine_ls_extinction_method none
_refine_ls_goodness_of_fit_ref 1.190
_refine_ls_hydrogen_treatment mixed
_refine_ls_matrix_type full
_refine_ls_number_parameters 324
_refine_ls_number_reflns 8030
_refine_ls_number_restraints 1
_refine_ls_restrained_S_all 1.190
_refine_ls_R_factor_all 0.0494
_refine_ls_R_factor_gt 0.0375
_refine_ls_shift/su_max 0.008
_refine_ls_shift/su_mean 0.000
_refine_ls_structure_factor_coef Fsqd
_refine_ls_weighting_details 'calc w=1/[\s^2^(Fo^2^)+(0.0125P)^2^+35.6936P] where P=(Fo^2^+2Fc^2^)/3'
_refine_ls_weighting_scheme calc
_refine_ls_wR_factor_gt 0.0667
_refine_ls_wR_factor_ref 0.0699
_reflns_number_gt 6812
_reflns_number_total 8030
_reflns_threshold_expression >2sigma(I)
_cod_data_source_file om050634k_si.cif
_cod_data_source_block compd6.1/2Et2O
_cod_depositor_comments
;
The following automatic conversions were performed:

'_symmetry_cell_setting' value 'Monoclinic' changed to 'monoclinic'
according to /home/saulius/struct/CIF-dictionaries/cif_core.dic
dictionary named 'cif_core.dic' version 2.4.1 from 2010-06-29.

Automatic conversion script
Id: cif_fix_values 1715 2011-07-08 13:25:40Z adriana 
;
_cod_original_cell_volume 5573.9(6)
_cod_original_sg_symbol_Hall '-C 2yc '
_cod_original_sg_symbol_H-M C2/c
_cod_database_code 4074622

loop_
_symmetry_equiv_pos_as_xyz
'x, y, z'
'-x, y, -z+1/2'
'x+1/2, y+1/2, z'
'-x+1/2, y+1/2, -z+1/2'
'-x, -y, -z'
'x, -y, z-1/2'
'-x+1/2, -y+1/2, -z'
'x+1/2, -y+1/2, z-1/2'

loop_
_atom_site_label
_atom_site_type_symbol
_atom_site_fract_x
_atom_site_fract_y
_atom_site_fract_z
_atom_site_U_iso_or_equiv
_atom_site_adp_type
_atom_site_occupancy
_atom_site_symmetry_multiplicity
_atom_site_calc_flag
_atom_site_refinement_flags
Ir Ir 0.159603(5) 0.404675(18) 0.053700(7) 0.02055(4) Uani 1 1 d D
H1 H 0.1716(4) 0.238(2) 0.0399(16) 0.034(13) Uiso 1 1 d D
B B 0.11116(18) 0.4344(6) 0.1262(3) 0.0298(10) Uani 1 1 d .
H0B H 0.0961 0.4425 0.1485 0.036 Uiso 1 1 calc R
N11 N 0.15951(12) 0.3331(4) 0.17051(16) 0.0230(7) Uani 1 1 d .
N12 N 0.18685(11) 0.3064(4) 0.14975(16) 0.0219(6) Uani 1 1 d .
C13 C 0.22627(15) 0.2164(5) 0.1980(2) 0.0271(8) Uani 1 1 d .
C14 C 0.22458(17) 0.1868(6) 0.2501(2) 0.0317(9) Uani 1 1 d .
H14A H 0.2482 0.1271 0.2904 0.038 Uiso 1 1 calc R
C15 C 0.18251(16) 0.2603(5) 0.2316(2) 0.0273(8) Uani 1 1 d .
C16 C 0.26455(18) 0.1580(7) 0.1934(3) 0.0412(11) Uani 1 1 d .
H16A H 0.2500 0.1491 0.1462 0.062 Uiso 1 1 calc R
H16B H 0.2769 0.0479 0.2149 0.062 Uiso 1 1 calc R
H16C H 0.2918 0.2387 0.2161 0.062 Uiso 1 1 calc R
C17 C 0.16167(19) 0.2680(7) 0.2672(2) 0.0393(11) Uani 1 1 d .
H17A H 0.1857 0.2226 0.3125 0.059 Uiso 1 1 calc R
H17B H 0.1313 0.2016 0.2427 0.059 Uiso 1 1 calc R
H17C H 0.1543 0.3849 0.2698 0.059 Uiso 1 1 calc R
N21 N 0.07554(12) 0.3426(4) 0.05845(17) 0.0257(7) Uani 1 1 d .
N22 N 0.09117(12) 0.3020(4) 0.02282(16) 0.0254(7) Uani 1 1 d .
C23 C 0.05754(15) 0.1971(6) -0.0259(2) 0.0317(9) Uani 1 1 d .
C24 C 0.01977(16) 0.1732(6) -0.0226(2) 0.0368(11) Uani 1 1 d .
H24A H -0.0088 0.1056 -0.0515 0.044 Uiso 1 1 calc R
C25 C 0.03193(15) 0.2666(6) 0.0307(2) 0.0330(10) Uani 1 1 d .
C26 C 0.06313(19) 0.1195(6) -0.0737(2) 0.0428(12) Uani 1 1 d .
H26A H 0.0926 0.1648 -0.0653 0.064 Uiso 1 1 calc R
H26B H 0.0340 0.1453 -0.1197 0.064 Uiso 1 1 calc R
H26C H 0.0664 -0.0025 -0.0673 0.064 Uiso 1 1 calc R
C27 C 0.00390(18) 0.2912(7) 0.0558(3) 0.0454(12) Uani 1 1 d .
H27A H -0.0011 0.4115 0.0575 0.068 Uiso 1 1 calc R
H27B H 0.0225 0.2431 0.1007 0.068 Uiso 1 1 calc R
H27C H -0.0282 0.2353 0.0255 0.068 Uiso 1 1 calc R
N31 N 0.12262(12) 0.6115(4) 0.11530(16) 0.0251(7) Uani 1 1 d .
N32 N 0.14260(12) 0.6268(4) 0.08377(17) 0.0231(7) Uani 1 1 d .
C33 C 0.15028(15) 0.7902(5) 0.0818(2) 0.0325(9) Uani 1 1 d .
C34 C 0.13503(16) 0.8799(5) 0.1132(2) 0.0354(10) Uani 1 1 d .
H34A H 0.1363 0.9980 0.1191 0.042 Uiso 1 1 calc R
C35 C 0.11814(15) 0.7639(6) 0.1335(2) 0.0319(10) Uani 1 1 d .
C36 C 0.17478(19) 0.8503(6) 0.0561(3) 0.0410(12) Uani 1 1 d .
H36A H 0.2089 0.8098 0.0850 0.061 Uiso 1 1 calc R
H36B H 0.1746 0.9733 0.0557 0.061 Uiso 1 1 calc R
H36C H 0.1573 0.8082 0.0105 0.061 Uiso 1 1 calc R
C37 C 0.09978(18) 0.7875(7) 0.1719(2) 0.0432(12) Uani 1 1 d .
H37A H 0.0677 0.7321 0.1482 0.065 Uiso 1 1 calc R
H37B H 0.0962 0.9076 0.1761 0.065 Uiso 1 1 calc R
H37C H 0.1234 0.7382 0.2165 0.065 Uiso 1 1 calc R
C41 C 0.22547(15) 0.4607(5) 0.0860(2) 0.0258(8) Uani 1 1 d .
H41A H 0.2488 0.4848 0.1324 0.031 Uiso 1 1 calc R
C42 C 0.24350(16) 0.4708(5) 0.0512(2) 0.0310(9) Uani 1 1 d .
C43 C 0.21080(19) 0.4841(6) -0.0187(3) 0.0366(10) Uani 1 1 d .
C44 C 0.15980(19) 0.4958(6) -0.0576(2) 0.0366(10) Uani 1 1 d .
H44A H 0.1413 0.5106 -0.1044 0.044 Uiso 1 1 calc R
C45 C 0.13340(16) 0.4877(5) -0.0339(2) 0.0304(9) Uani 1 1 d .
C46 C 0.08135(18) 0.5537(6) -0.0810(2) 0.0385(11) Uani 1 1 d .
H46A H 0.0740 0.5908 -0.1226 0.058 Uiso 1 1 calc R
H46B H 0.0779 0.6486 -0.0601 0.058 Uiso 1 1 calc R
H46C H 0.0583 0.4646 -0.0908 0.058 Uiso 1 1 calc R
C47 C 0.29818(19) 0.4765(7) 0.0881(3) 0.0457(13) Uani 1 1 d .
H47A H 0.3070 0.3892 0.0706 0.068 Uiso 1 1 calc R
H47B H 0.3160 0.4572 0.1359 0.068 Uiso 1 1 calc R
H47C H 0.3071 0.5868 0.0818 0.068 Uiso 1 1 calc R
C48 C 0.2320(2) 0.5052(8) -0.0546(3) 0.0540(15) Uani 1 1 d .
H48A H 0.2052 0.5020 -0.1031 0.081 Uiso 1 1 calc R
H48B H 0.2553 0.4140 -0.0417 0.081 Uiso 1 1 calc R
H48C H 0.2492 0.6132 -0.0423 0.081 Uiso 1 1 calc R
C1S C 0.5000 0.430(3) 0.2500 0.091(9) Uiso 0.66(4) 2 d SP
C2S C 0.5000 0.603(4) 0.2500 0.092(13) Uiso 0.47(4) 2 d SP
C3S C 0.459(3) 0.673(11) 0.252(4) 0.27(5) Uiso 0.42(8) 1 d P
C4S C 0.4328(17) 0.562(7) 0.212(2) 0.17(3) Uiso 0.46(7) 1 d P
C5S C 0.4430(10) 0.408(5) 0.2305(14) 0.124(14) Uiso 0.45(4) 1 d P
C6S C 0.4354(10) 0.230(4) 0.2243(14) 0.139(15) Uiso 0.48(4) 1 d P
C7S C 0.4513(12) 0.059(5) 0.2573(17) 0.17(2) Uiso 0.47(4) 1 d P

loop_
_atom_site_aniso_label
_atom_site_aniso_U_11
_atom_site_aniso_U_22
_atom_site_aniso_U_33
_atom_site_aniso_U_23
_atom_site_aniso_U_13
_atom_site_aniso_U_12
Ir 0.02053(7) 0.02046(6) 0.02062(7) 0.00083(6) 0.01299(5) -0.00160(6)
B 0.025(2) 0.038(3) 0.029(2) 0.002(2) 0.019(2) 0.0011(19)
N11 0.0209(15) 0.0277(16) 0.0218(16) -0.0018(13) 0.0142(14) -0.0035(13)
N12 0.0181(14) 0.0282(17) 0.0208(15) -0.0025(13) 0.0129(13) -0.0023(12)
C13 0.0244(19) 0.0290(19) 0.0216(19) -0.0010(16) 0.0116(17) -0.0001(16)
C14 0.034(2) 0.032(2) 0.021(2) 0.0030(16) 0.0135(18) 0.0007(18)
C15 0.031(2) 0.026(2) 0.0213(19) -0.0015(15) 0.0148(17) -0.0061(16)
C16 0.038(3) 0.049(3) 0.036(3) 0.009(2) 0.023(2) 0.016(2)
C17 0.047(3) 0.046(3) 0.033(2) 0.002(2) 0.029(2) -0.004(2)
N21 0.0170(15) 0.0324(17) 0.0255(17) 0.0037(14) 0.0125(14) -0.0022(13)
N22 0.0231(16) 0.0297(17) 0.0208(16) 0.0000(13) 0.0126(14) -0.0054(13)
C23 0.023(2) 0.033(2) 0.023(2) -0.0001(17) 0.0069(17) -0.0065(17)
C24 0.0192(19) 0.038(2) 0.034(2) 0.0027(19) 0.0080(19) -0.0067(17)
C25 0.0207(19) 0.033(2) 0.039(2) 0.0063(19) 0.0163(19) -0.0037(16)
C26 0.039(3) 0.043(3) 0.029(2) -0.009(2) 0.013(2) -0.008(2)
C27 0.029(2) 0.051(3) 0.061(3) 0.004(3) 0.031(3) -0.006(2)
N31 0.0208(15) 0.0295(17) 0.0242(16) -0.0007(14) 0.0138(14) 0.0031(14)
N32 0.0225(15) 0.0197(16) 0.0287(17) 0.0000(12) 0.0170(14) 0.0001(12)
C33 0.0218(19) 0.0211(18) 0.047(3) 0.0030(18) 0.018(2) -0.0011(16)
C34 0.026(2) 0.025(2) 0.046(3) -0.0080(18) 0.019(2) 0.0007(16)
C35 0.0211(19) 0.037(2) 0.029(2) -0.0073(18) 0.0117(18) 0.0036(17)
C36 0.045(3) 0.029(2) 0.068(4) 0.002(2) 0.045(3) -0.006(2)
C37 0.034(2) 0.058(3) 0.034(2) -0.008(2) 0.020(2) 0.010(2)
C41 0.026(2) 0.0234(18) 0.030(2) -0.0035(15) 0.0189(18) -0.0018(15)
C42 0.034(2) 0.0263(19) 0.047(3) -0.0016(18) 0.032(2) -0.0021(17)
C43 0.051(3) 0.032(2) 0.048(3) 0.007(2) 0.042(3) 0.004(2)
C44 0.049(3) 0.038(2) 0.036(2) 0.010(2) 0.033(2) 0.008(2)
C45 0.032(2) 0.029(2) 0.032(2) 0.0034(17) 0.021(2) 0.0022(17)
C46 0.042(3) 0.044(3) 0.032(2) 0.012(2) 0.024(2) 0.011(2)
C47 0.042(3) 0.047(3) 0.068(4) -0.012(3) 0.044(3) -0.010(2)
C48 0.070(4) 0.059(4) 0.069(4) 0.014(3) 0.061(4) 0.010(3)

loop_
_atom_type_symbol
_atom_type_description
_atom_type_scat_dispersion_real
_atom_type_scat_dispersion_imag
_atom_type_scat_source
C C 0.0033 0.0016 'International Tables Vol C Tables 4.2.6.8 and 6.1.1.4'
H H 0.0000 0.0000 'International Tables Vol C Tables 4.2.6.8 and 6.1.1.4'
B B 0.0013 0.0007 'International Tables Vol C Tables 4.2.6.8 and 6.1.1.4'
N N 0.0061 0.0033 'International Tables Vol C Tables 4.2.6.8 and 6.1.1.4'
Ir Ir -1.4442 7.9887 'International Tables Vol C Tables 4.2.6.8 and 6.1.1.4'

loop_
_geom_angle_atom_site_label_1
_geom_angle_atom_site_label_2
_geom_angle_atom_site_label_3
_geom_angle
C45 Ir C41 88.83(18)
C45 Ir N22 95.90(16)
C41 Ir N22 170.76(15)
C45 Ir N12 178.13(16)
C41 Ir N12 92.77(15)
N22 Ir N12 82.38(12)
C45 Ir N32 95.97(16)
C41 Ir N32 100.34(14)
N22 Ir N32 87.09(13)
N12 Ir N32 84.69(12)
C45 Ir H1 91.3(16)
C41 Ir H1 82.6(8)
N22 Ir H1 89.4(9)
N12 Ir H1 88.0(16)
N32 Ir H1 172.2(17)
N31 B N11 108.9(3)
N31 B N21 110.2(4)
N11 B N21 108.3(4)
N31 B H0B 109.8
N11 B H0B 109.8
N21 B H0B 109.8
C15 N11 N12 109.6(3)
C15 N11 B 130.4(3)
N12 N11 B 120.0(3)
C13 N12 N11 106.4(3)
C13 N12 Ir 135.0(3)
N11 N12 Ir 118.6(2)
N12 C13 C14 109.7(4)
N12 C13 C16 122.9(4)
C14 C13 C16 127.4(4)
C15 C14 C13 106.5(4)
C15 C14 H14A 126.7
C13 C14 H14A 126.7
C14 C15 N11 107.8(4)
C14 C15 C17 130.1(4)
N11 C15 C17 122.1(4)
C13 C16 H16A 109.5
C13 C16 H16B 109.5
H16A C16 H16B 109.5
C13 C16 H16C 109.5
H16A C16 H16C 109.5
H16B C16 H16C 109.5
C15 C17 H17A 109.5
C15 C17 H17B 109.5
H17A C17 H17B 109.5
C15 C17 H17C 109.5
H17A C17 H17C 109.5
H17B C17 H17C 109.5
C25 N21 N22 109.6(3)
C25 N21 B 130.1(4)
N22 N21 B 119.4(3)
C23 N22 N21 106.8(3)
C23 N22 Ir 134.2(3)
N21 N22 Ir 119.0(2)
N22 C23 C24 109.5(4)
N22 C23 C26 122.4(4)
C24 C23 C26 128.2(4)
C25 C24 C23 106.4(4)
C25 C24 H24A 126.8
C23 C24 H24A 126.8
N21 C25 C24 107.7(4)
N21 C25 C27 123.0(4)
C24 C25 C27 129.3(4)
C23 C26 H26A 109.5
C23 C26 H26B 109.5
H26A C26 H26B 109.5
C23 C26 H26C 109.5
H26A C26 H26C 109.5
H26B C26 H26C 109.5
C25 C27 H27A 109.5
C25 C27 H27B 109.5
H27A C27 H27B 109.5
C25 C27 H27C 109.5
H27A C27 H27C 109.5
H27B C27 H27C 109.5
C35 N31 N32 109.9(3)
C35 N31 B 131.5(4)
N32 N31 B 118.6(3)
C33 N32 N31 107.4(3)
C33 N32 Ir 132.5(3)
N31 N32 Ir 119.9(2)
N32 C33 C34 108.2(4)
N32 C33 C36 121.9(4)
C34 C33 C36 129.7(4)
C35 C34 C33 106.8(4)
C35 C34 H34A 126.6
C33 C34 H34A 126.6
N31 C35 C34 107.7(4)
N31 C35 C37 122.5(4)
C34 C35 C37 129.8(4)
C33 C36 H36A 109.5
C33 C36 H36B 109.5
H36A C36 H36B 109.5
C33 C36 H36C 109.5
H36A C36 H36C 109.5
H36B C36 H36C 109.5
C35 C37 H37A 109.5
C35 C37 H37B 109.5
H37A C37 H37B 109.5
C35 C37 H37C 109.5
H37A C37 H37C 109.5
H37B C37 H37C 109.5
C42 C41 Ir 129.6(3)
C42 C41 H41A 115.2
Ir C41 H41A 115.2
C41 C42 C43 120.1(4)
C41 C42 C47 120.6(4)
C43 C42 C47 119.2(4)
C44 C43 C42 124.4(4)
C44 C43 C48 116.9(5)
C42 C43 C48 118.5(5)
C43 C44 C45 125.7(4)
C43 C44 H44A 117.1
C45 C44 H44A 117.1
C44 C45 C46 115.3(4)
C44 C45 Ir 124.8(3)
C46 C45 Ir 119.9(3)
C45 C46 H46A 109.5
C45 C46 H46B 109.5
H46A C46 H46B 109.5
C45 C46 H46C 109.5
H46A C46 H46C 109.5
H46B C46 H46C 109.5
C42 C47 H47A 109.5
C42 C47 H47B 109.5
H47A C47 H47B 109.5
C42 C47 H47C 109.5
H47A C47 H47C 109.5
H47B C47 H47C 109.5
C43 C48 H48A 109.5
C43 C48 H48B 109.5
H48A C48 H48B 109.5
C43 C48 H48C 109.5
H48A C48 H48C 109.5
H48B C48 H48C 109.5

loop_
_geom_bond_atom_site_label_1
_geom_bond_atom_site_label_2
_geom_bond_distance
_geom_bond_site_symmetry_2
Ir C45 1.939(4) .
Ir C41 1.945(4) .
Ir N22 2.152(3) .
Ir N12 2.162(3) .
Ir N32 2.162(3) .
Ir H1 1.50000(15) .
B N31 1.541(6) .
B N11 1.541(6) .
B N21 1.544(6) .
B H0B 1.0000 .
N11 C15 1.365(5) .
N11 N12 1.377(4) .
N12 C13 1.340(5) .
C13 C14 1.403(6) .
C13 C16 1.492(6) .
C14 C15 1.360(6) .
C14 H14A 0.9500 .
C15 C17 1.493(6) .
C16 H16A 0.9800 .
C16 H16B 0.9800 .
C16 H16C 0.9800 .
C17 H17A 0.9800 .
C17 H17B 0.9800 .
C17 H17C 0.9800 .
N21 C25 1.352(5) .
N21 N22 1.373(5) .
N22 C23 1.339(5) .
C23 C24 1.391(6) .
C23 C26 1.498(7) .
C24 C25 1.374(7) .
C24 H24A 0.9500 .
C25 C27 1.490(6) .
C26 H26A 0.9800 .
C26 H26B 0.9800 .
C26 H26C 0.9800 .
C27 H27A 0.9800 .
C27 H27B 0.9800 .
C27 H27C 0.9800 .
N31 C35 1.346(5) .
N31 N32 1.373(4) .
N32 C33 1.337(5) .
C33 C34 1.414(6) .
C33 C36 1.456(6) .
C34 C35 1.367(7) .
C34 H34A 0.9500 .
C35 C37 1.496(6) .
C36 H36A 0.9800 .
C36 H36B 0.9800 .
C36 H36C 0.9800 .
C37 H37A 0.9800 .
C37 H37B 0.9800 .
C37 H37C 0.9800 .
C41 C42 1.388(6) .
C41 H41A 0.9500 .
C42 C43 1.401(7) .
C42 C47 1.506(6) .
C43 C44 1.392(7) .
C43 C48 1.519(6) .
C44 C45 1.397(6) .
C44 H44A 0.9500 .
C45 C46 1.508(6) .
C46 H46A 0.9800 .
C46 H46B 0.9800 .
C46 H46C 0.9800 .
C47 H47A 0.9800 .
C47 H47B 0.9800 .
C47 H47C 0.9800 .
C48 H48A 0.9800 .
C48 H48B 0.9800 .
C48 H48C 0.9800 .
C1S C2S 1.38(3) .
C1S C5S 1.73(3) .
C1S C5S 1.73(3) 2_655
C2S C3S 1.58(6) .
C2S C3S 1.58(6) 2_655
C2S C4S 1.92(4) .
C2S C4S 1.92(4) 2_655
C3S C4S 1.22(7) .
C4S C5S 1.28(5) .
C5S C6S 1.43(4) .
C6S C7S 1.52(4) .

loop_
_geom_torsion_atom_site_label_1
_geom_torsion_atom_site_label_2
_geom_torsion_atom_site_label_3
_geom_torsion_atom_site_label_4
_geom_torsion
N31 B N11 C15 119.8(4)
N21 B N11 C15 -120.4(4)
N31 B N11 N12 -59.5(5)
N21 B N11 N12 60.3(5)
C15 N11 N12 C13 0.4(4)
B N11 N12 C13 179.8(4)
C15 N11 N12 Ir 179.3(2)
B N11 N12 Ir -1.2(4)
C41 Ir N12 C13 -38.2(4)
N22 Ir N12 C13 133.9(4)
N32 Ir N12 C13 -138.3(4)
C41 Ir N12 N11 143.2(3)
N22 Ir N12 N11 -44.7(3)
N32 Ir N12 N11 43.1(3)
N11 N12 C13 C14 -0.6(4)
Ir N12 C13 C14 -179.3(3)
N11 N12 C13 C16 178.5(4)
Ir N12 C13 C16 -0.2(7)
N12 C13 C14 C15 0.6(5)
C16 C13 C14 C15 -178.5(4)
C13 C14 C15 N11 -0.4(5)
C13 C14 C15 C17 179.6(4)
N12 N11 C15 C14 0.0(4)
B N11 C15 C14 -179.4(4)
N12 N11 C15 C17 180.0(4)
B N11 C15 C17 0.6(7)
N31 B N21 C25 -126.7(4)
N11 B N21 C25 114.3(5)
N31 B N21 N22 65.8(5)
N11 B N21 N22 -53.2(5)
C25 N21 N22 C23 -1.6(4)
B N21 N22 C23 168.3(4)
C25 N21 N22 Ir 179.6(3)
B N21 N22 Ir -10.6(5)
C45 Ir N22 C23 52.0(4)
N12 Ir N22 C23 -127.3(4)
N32 Ir N22 C23 147.7(4)
C45 Ir N22 N21 -129.6(3)
N12 Ir N22 N21 51.2(3)
N32 Ir N22 N21 -33.9(3)
N21 N22 C23 C24 1.3(5)
Ir N22 C23 C24 179.9(3)
N21 N22 C23 C26 -177.3(4)
Ir N22 C23 C26 1.2(7)
N22 C23 C24 C25 -0.6(5)
C26 C23 C24 C25 178.0(5)
N22 N21 C25 C24 1.2(5)
B N21 C25 C24 -167.2(4)
N22 N21 C25 C27 -177.2(4)
B N21 C25 C27 14.4(7)
C23 C24 C25 N21 -0.4(5)
C23 C24 C25 C27 177.9(5)
N11 B N31 C35 -116.3(5)
N21 B N31 C35 125.0(4)
N11 B N31 N32 61.2(5)
N21 B N31 N32 -57.5(5)
C35 N31 N32 C33 -0.5(4)
B N31 N32 C33 -178.5(4)
C35 N31 N32 Ir 175.9(3)
B N31 N32 Ir -2.1(4)
C45 Ir N32 C33 -48.2(4)
C41 Ir N32 C33 41.7(4)
N22 Ir N32 C33 -143.8(4)
N12 Ir N32 C33 133.6(4)
C45 Ir N32 N31 136.5(3)
C41 Ir N32 N31 -133.6(3)
N22 Ir N32 N31 40.9(3)
N12 Ir N32 N31 -41.7(3)
N31 N32 C33 C34 0.4(5)
Ir N32 C33 C34 -175.4(3)
N31 N32 C33 C36 175.2(4)
Ir N32 C33 C36 -0.5(7)
N32 C33 C34 C35 -0.1(5)
C36 C33 C34 C35 -174.4(5)
N32 N31 C35 C34 0.4(5)
B N31 C35 C34 178.1(4)
N32 N31 C35 C37 -176.9(4)
B N31 C35 C37 0.7(7)
C33 C34 C35 N31 -0.2(5)
C33 C34 C35 C37 176.9(4)
C45 Ir C41 C42 -27.0(4)
N12 Ir C41 C42 152.0(4)
N32 Ir C41 C42 -122.9(4)
Ir C41 C42 C43 17.6(6)
Ir C41 C42 C47 -165.5(4)
C41 C42 C43 C44 3.0(7)
C47 C42 C43 C44 -173.9(5)
C41 C42 C43 C48 176.4(4)
C47 C42 C43 C48 -0.4(7)
C42 C43 C44 C45 -3.4(8)
C48 C43 C44 C45 -176.9(5)
C43 C44 C45 C46 162.5(5)
C43 C44 C45 Ir -15.9(7)
C41 Ir C45 C44 24.8(4)
N22 Ir C45 C44 -147.3(4)
N32 Ir C45 C44 125.0(4)
C41 Ir C45 C46 -153.6(4)
N22 Ir C45 C46 34.4(4)
N32 Ir C45 C46 -53.3(4)
